data_4112903
loop_
_publ_author_name
'Falguni Basuli'
'Brad C. Bailey'
'Douglas Brown'
'John Tomaszewski'
'John C. Huffman'
'Mu-Hyun Baik'
'Daniel J. Mindiola'

_publ_section_title
;
 Terminal Vanadium-Neopentylidyne Complexes and Intramolecular
 Cross-Metathesis Reactions to Generate Azametalacyclohexatrienes
;
_journal_name_full 'Journal of the American Chemical Society'
_journal_page_first 10506
_journal_page_last 10507
_journal_paper_doi 10.1021/ja0472376
_journal_volume 126
_journal_year 2004
_chemical_formula_sum 'C38 H62 N2 Si V'
_chemical_formula_weight 625.93
_chemical_name_systematic
; 
 ? 
;
_space_group_IT_number 29
_symmetry_cell_setting orthorhombic
_symmetry_space_group_name_Hall 'P -2ac 2a'
_symmetry_space_group_name_H-M 'P 21 c a'
_atom_sites_solution_hydrogens geom
_atom_sites_solution_primary direct
_atom_sites_solution_secondary difmap
_audit_creation_method SHELXL-97
_cell_angle_alpha 90.00
_cell_angle_beta 90.00
_cell_angle_gamma 90.00
_cell_formula_units_Z 8
_cell_length_a 10.9314(13)
_cell_length_b 19.060(2)
_cell_length_c 36.468(4)
_cell_measurement_reflns_used 1004
_cell_measurement_temperature 118(2)
_cell_measurement_theta_max 25.44
_cell_measurement_theta_min 2.42
_cell_volume 7598.2(15)
_computing_cell_refinement 'SAINT (Bruker, 1999)'
_computing_data_collection 'SMART (Bruker, 1999)'
_computing_data_reduction 'SAINT (Bruker, 1999), XTEL (local package)'
_computing_structure_refinement 'SHELXL-97 (Sheldrick, 1997)'
_computing_structure_solution 'SHELXS-97 (Sheldrick, 1990)'
_diffrn_ambient_temperature 118(2)
_diffrn_detector 'CCD area detector'
_diffrn_detector_area_resol_mean 44.52
_diffrn_detector_type 'Bruker SMART 6000'
_diffrn_measured_fraction_theta_full 0.999
_diffrn_measured_fraction_theta_max 0.999
_diffrn_measurement_details '   0.30 degree frames measured for   15.17 seconds each'
_diffrn_measurement_device 'three-circle goniometer with fixed chi'
_diffrn_measurement_device_type 'Bruker Platform goniometer'
_diffrn_measurement_method '\w scans'
_diffrn_radiation_monochromator graphite
_diffrn_radiation_source 'fine-focus sealed tube'
_diffrn_radiation_type MoK\a
_diffrn_radiation_wavelength 0.71073
_diffrn_reflns_av_R_equivalents 0.1020
_diffrn_reflns_av_sigmaI/netI 0.0601
_diffrn_reflns_limit_h_max 14
_diffrn_reflns_limit_h_min -14
_diffrn_reflns_limit_k_max 24
_diffrn_reflns_limit_k_min -24
_diffrn_reflns_limit_l_max 47
_diffrn_reflns_limit_l_min -46
_diffrn_reflns_number 167618
_diffrn_reflns_theta_full 27.55
_diffrn_reflns_theta_max 27.55
_diffrn_reflns_theta_min 1.99
_diffrn_standards_decay_% 0.0
_exptl_absorpt_coefficient_mu 0.318
_exptl_absorpt_correction_type none
_exptl_crystal_colour black
_exptl_crystal_density_diffrn 1.094
_exptl_crystal_description fragment
_exptl_crystal_F_000 2728
_exptl_crystal_size_max 0.30
_exptl_crystal_size_mid 0.30
_exptl_crystal_size_min 0.25
_refine_diff_density_max 0.662
_refine_diff_density_min -2.316
_refine_diff_density_rms 0.107
_refine_ls_abs_structure_details 'Flack H D (1983), Acta Cryst. A39, 876-881'
_refine_ls_abs_structure_Flack 0.43(4)
_refine_ls_extinction_method none
_refine_ls_goodness_of_fit_ref 1.013
_refine_ls_hydrogen_treatment mixed
_refine_ls_matrix_type full
_refine_ls_number_parameters 975
_refine_ls_number_reflns 17528
_refine_ls_number_restraints 1
_refine_ls_restrained_S_all 1.013
_refine_ls_R_factor_all 0.1064
_refine_ls_R_factor_gt 0.0822
_refine_ls_shift/su_max 0.013
_refine_ls_shift/su_mean 0.001
_refine_ls_structure_factor_coef Fsqd
_refine_ls_weighting_details 'calc w=1/[\s^2^(Fo^2^)+(0.1606P)^2^+0.0000P] where P=(Fo^2^+2Fc^2^)/3'
_refine_ls_weighting_scheme calc
_refine_ls_wR_factor_gt 0.2174
_refine_ls_wR_factor_ref 0.2344
_reflns_number_gt 12348
_reflns_number_total 17528
_reflns_threshold_expression >2sigma(I)
_cod_data_source_file ja0472376si20040720_050127.cif
_cod_data_source_block 03232
_cod_database_code 4112903

loop_
_symmetry_equiv_pos_as_xyz
'x, y, z'
'x+1/2, -y, -z'
'x+1/2, y, -z+1/2'
'x, -y, z+1/2'

loop_
_atom_site_label
_atom_site_type_symbol
_atom_site_fract_x
_atom_site_fract_y
_atom_site_fract_z
_atom_site_U_iso_or_equiv
_atom_site_adp_type
_atom_site_occupancy
_atom_site_symmetry_multiplicity
_atom_site_calc_flag
_atom_site_refinement_flags
V1 V 0.10619(7) 0.00104(3) 0.393228(16) 0.01692(17) Uani 1 1 d .
N2 N 0.2239(3) -0.07196(19) 0.37768(8) 0.0192(8) Uani 1 1 d .
C3 C 0.3434(4) -0.0599(2) 0.38349(11) 0.0218(9) Uani 1 1 d .
C4 C 0.3939(5) 0.0065(2) 0.38946(12) 0.0218(10) Uani 1 1 d .
H85 H 0.4762 0.0074 0.3978 0.026 Uiso 1 1 calc R
C5 C 0.3356(4) 0.0746(2) 0.38451(11) 0.0211(9) Uani 1 1 d .
N6 N 0.2168(3) 0.08248(18) 0.37944(8) 0.0178(7) Uani 1 1 d .
C7 C 0.1883(4) -0.1371(2) 0.36039(10) 0.0197(9) Uani 1 1 d .
C8 C 0.1313(4) -0.1912(2) 0.37984(12) 0.0265(10) Uani 1 1 d .
C9 C 0.0934(6) -0.2512(2) 0.36123(13) 0.0378(12) Uani 1 1 d .
H86 H 0.0516 -0.2868 0.3745 0.045 Uiso 1 1 calc R
C10 C 0.1139(7) -0.2608(3) 0.32478(16) 0.0582(18) Uani 1 1 d .
H87 H 0.0916 -0.3033 0.3129 0.070 Uiso 1 1 calc R
C11 C 0.1685(6) -0.2064(3) 0.30550(14) 0.0469(14) Uani 1 1 d .
H88 H 0.1816 -0.2118 0.2799 0.056 Uiso 1 1 calc R
C12 C 0.2052(4) -0.1434(3) 0.32247(11) 0.0274(10) Uani 1 1 d .
C13 C 0.2575(4) -0.0849(2) 0.29888(11) 0.0259(9) Uani 1 1 d .
H96 H 0.2632 -0.0422 0.3147 0.031 Uiso 1 1 calc R
C14 C 0.1748(5) -0.0662(3) 0.26643(12) 0.0391(12) Uani 1 1 d .
H98 H 0.1691 -0.1064 0.2498 0.059 Uiso 1 1 calc R
H99 H 0.2093 -0.0260 0.2532 0.059 Uiso 1 1 calc R
H97 H 0.0930 -0.0542 0.2755 0.059 Uiso 1 1 calc R
C15 C 0.3877(5) -0.1009(3) 0.28496(16) 0.0465(14) Uani 1 1 d .
H101 H 0.4435 -0.1050 0.3059 0.070 Uiso 1 1 calc R
H102 H 0.4153 -0.0629 0.2689 0.070 Uiso 1 1 calc R
H100 H 0.3872 -0.1452 0.2713 0.070 Uiso 1 1 calc R
C16 C 0.1094(5) -0.1886(2) 0.42201(11) 0.0256(9) Uani 1 1 d .
H89 H 0.1371 -0.1414 0.4307 0.031 Uiso 1 1 calc R
C17 C 0.1884(6) -0.2434(3) 0.44140(16) 0.0471(14) Uani 1 1 d .
H92 H 0.1784 -0.2387 0.4680 0.071 Uiso 1 1 calc R
H90 H 0.2744 -0.2360 0.4349 0.071 Uiso 1 1 calc R
H91 H 0.1630 -0.2904 0.4337 0.071 Uiso 1 1 calc R
C18 C -0.0225(5) -0.1958(3) 0.43217(13) 0.0333(11) Uani 1 1 d .
H93 H -0.0697 -0.1581 0.4206 0.050 Uiso 1 1 calc R
H95 H -0.0311 -0.1927 0.4589 0.050 Uiso 1 1 calc R
H94 H -0.0531 -0.2413 0.4237 0.050 Uiso 1 1 calc R
C19 C 0.4315(5) -0.1216(3) 0.38539(13) 0.0303(10) Uani 1 1 d .
H105 H 0.4193 -0.1469 0.4085 0.045 Uiso 1 1 calc R
H104 H 0.5158 -0.1043 0.3841 0.045 Uiso 1 1 calc R
H103 H 0.4161 -0.1534 0.3648 0.045 Uiso 1 1 calc R
C20 C 0.4230(5) 0.1362(2) 0.38455(14) 0.0308(10) Uani 1 1 d .
H107 H 0.3830 0.1770 0.3734 0.046 Uiso 1 1 calc R
H106 H 0.4963 0.1242 0.3704 0.046 Uiso 1 1 calc R
H108 H 0.4464 0.1474 0.4098 0.046 Uiso 1 1 calc R
C21 C 0.1717(4) 0.1507(2) 0.36959(10) 0.0184(8) Uani 1 1 d .
C22 C 0.1581(5) 0.1659(2) 0.33186(11) 0.0242(8) Uani 1 1 d .
C23 C 0.1154(6) 0.2311(3) 0.32191(14) 0.0418(13) Uani 1 1 d .
H109 H 0.1067 0.2424 0.2967 0.050 Uiso 1 1 calc R
C24 C 0.0845(5) 0.2808(3) 0.34838(14) 0.0393(13) Uani 1 1 d .
H110 H 0.0582 0.3262 0.3412 0.047 Uiso 1 1 calc R
C25 C 0.0925(5) 0.2633(2) 0.38565(13) 0.0295(10) Uani 1 1 d .
H111 H 0.0658 0.2962 0.4035 0.035 Uiso 1 1 calc R
C26 C 0.1386(4) 0.1990(2) 0.39699(10) 0.0217(9) Uani 1 1 d .
C27 C 0.1473(5) 0.1815(2) 0.43740(10) 0.0237(9) Uani 1 1 d .
H112 H 0.1750 0.1318 0.4400 0.028 Uiso 1 1 calc R
C28 C 0.2425(5) 0.2299(3) 0.45616(13) 0.0333(11) Uani 1 1 d .
H113 H 0.3227 0.2232 0.4447 0.050 Uiso 1 1 calc R
H115 H 0.2478 0.2182 0.4823 0.050 Uiso 1 1 calc R
H114 H 0.2173 0.2790 0.4534 0.050 Uiso 1 1 calc R
C29 C 0.0231(4) 0.1892(2) 0.45596(12) 0.0283(9) Uani 1 1 d .
H116 H -0.0030 0.2384 0.4549 0.042 Uiso 1 1 calc R
H118 H 0.0295 0.1744 0.4816 0.042 Uiso 1 1 calc R
H117 H -0.0371 0.1598 0.4433 0.042 Uiso 1 1 calc R
C30 C 0.1887(4) 0.1128(3) 0.30155(10) 0.0243(9) Uani 1 1 d .
H119 H 0.1660 0.0652 0.3109 0.029 Uiso 1 1 calc R
C31 C 0.3250(5) 0.1113(4) 0.29258(15) 0.0501(16) Uani 1 1 d .
H120 H 0.3404 0.0765 0.2734 0.075 Uiso 1 1 calc R
H121 H 0.3713 0.0989 0.3146 0.075 Uiso 1 1 calc R
H122 H 0.3507 0.1577 0.2840 0.075 Uiso 1 1 calc R
C32 C 0.1128(6) 0.1261(3) 0.26661(13) 0.0519(16) Uani 1 1 d .
H123 H 0.1368 0.1711 0.2558 0.078 Uiso 1 1 calc R
H125 H 0.0256 0.1274 0.2729 0.078 Uiso 1 1 calc R
H124 H 0.1276 0.0883 0.2489 0.078 Uiso 1 1 calc R
C33 C 0.0602(5) -0.0091(2) 0.44864(10) 0.0199(9) Uani 1 1 d .
Si34 Si 0.15711(14) -0.02410(6) 0.48959(2) 0.0188(2) Uani 1 1 d .
C35 C 0.3065(4) -0.0690(3) 0.47988(11) 0.0287(10) Uani 1 1 d .
H129 H 0.2912 -0.1176 0.4726 0.043 Uiso 1 1 calc R
H128 H 0.3575 -0.0683 0.5020 0.043 Uiso 1 1 calc R
H130 H 0.3490 -0.0443 0.4600 0.043 Uiso 1 1 calc R
C36 C 0.0729(5) -0.0813(2) 0.52343(11) 0.0302(10) Uani 1 1 d .
H133 H -0.0079 -0.0611 0.5284 0.045 Uiso 1 1 calc R
H132 H 0.1196 -0.0840 0.5463 0.045 Uiso 1 1 calc R
H131 H 0.0632 -0.1285 0.5132 0.045 Uiso 1 1 calc R
C37 C 0.1958(6) 0.0604(3) 0.51425(12) 0.0398(13) Uani 1 1 d .
H136 H 0.2348 0.0930 0.4971 0.060 Uiso 1 1 calc R
H134 H 0.2519 0.0504 0.5345 0.060 Uiso 1 1 calc R
H135 H 0.1207 0.0815 0.5239 0.060 Uiso 1 1 calc R
C38 C -0.0327(6) 0.0146(3) 0.3682(2) 0.060(2) Uani 1 1 d .
H137 H -0.0206 0.0624 0.3617 0.072 Uiso 1 1 calc R
C39 C -0.1530(7) 0.0040(3) 0.35046(16) 0.0452(17) Uani 1 1 d .
C40 C -0.1537(10) -0.0680(4) 0.33309(18) 0.090(3) Uani 1 1 d .
H139 H -0.0859 -0.0717 0.3156 0.135 Uiso 1 1 calc R
H138 H -0.2314 -0.0752 0.3202 0.135 Uiso 1 1 calc R
H140 H -0.1444 -0.1038 0.3522 0.135 Uiso 1 1 calc R
C41 C -0.2421(17) 0.0100(8) 0.3816(5) 0.232(11) Uani 1 1 d .
H141 H -0.2326 -0.0303 0.3980 0.348 Uiso 1 1 calc R
H142 H -0.3257 0.0109 0.3719 0.348 Uiso 1 1 calc R
H143 H -0.2263 0.0534 0.3952 0.348 Uiso 1 1 calc R
C42 C -0.1657(8) 0.0563(4) 0.31924(19) 0.072(2) Uani 1 1 d .
H145 H -0.1624 0.1041 0.3290 0.108 Uiso 1 1 calc R
H144 H -0.2441 0.0490 0.3068 0.108 Uiso 1 1 calc R
H146 H -0.0987 0.0495 0.3017 0.108 Uiso 1 1 calc R
V43 V 0.17579(8) 0.49770(4) 0.64322(2) 0.0312(2) Uani 1 1 d .
N44 N 0.0653(4) 0.5729(2) 0.62674(12) 0.0381(11) Uani 1 1 d .
C45 C -0.0563(5) 0.5640(3) 0.63232(15) 0.0393(13) Uani 1 1 d .
C46 C -0.1078(6) 0.5001(3) 0.63916(19) 0.0463(18) Uani 1 1 d .
H147 H -0.1902 0.5017 0.6474 0.056 Uiso 1 1 calc R
C47 C -0.0594(5) 0.4337(3) 0.63602(16) 0.0413(13) Uani 1 1 d .
N48 N 0.0611(5) 0.4228(3) 0.62895(13) 0.0404(11) Uani 1 1 d .
C49 C 0.1101(6) 0.6385(3) 0.61214(14) 0.0435(14) Uani 1 1 d .
C50 C 0.1552(7) 0.6895(3) 0.63579(19) 0.0517(15) Uani 1 1 d .
C51 C 0.2017(14) 0.7570(8) 0.6272(5) 0.052(4) Uani 0.523(4) 1 d P
H148 H 0.2208 0.7905 0.6456 0.063 Uiso 0.523(4) 1 calc PR
C52 C 0.2175(14) 0.7711(8) 0.5905(6) 0.068(5) Uani 0.523(4) 1 d P
H149 H 0.2577 0.8126 0.5826 0.082 Uiso 0.523(4) 1 calc PR
C53 C 0.1719(12) 0.7214(8) 0.5646(4) 0.039(3) Uiso 0.523(4) 1 d P
H150 H 0.1703 0.7331 0.5393 0.047 Uiso 0.523(4) 1 calc PR
C54 C 0.1307(12) 0.6576(8) 0.5756(3) 0.042(3) Uani 0.523(4) 1 d P
C55 C 0.1005(17) 0.6070(8) 0.5476(4) 0.062(4) Uani 0.523(4) 1 d P
H151 H 0.1071 0.5593 0.5588 0.075 Uiso 0.523(4) 1 calc PR
C56 C 0.1823(13) 0.6085(6) 0.5140(3) 0.054(3) Uani 0.523(4) 1 d P
H153 H 0.1401 0.6329 0.4940 0.081 Uiso 0.523(4) 1 calc PR
H154 H 0.2010 0.5604 0.5064 0.081 Uiso 0.523(4) 1 calc PR
H152 H 0.2585 0.6332 0.5198 0.081 Uiso 0.523(4) 1 calc PR
C57 C -0.0848(15) 0.5997(8) 0.5343(4) 0.062(4) Uiso 0.523(4) 1 d P
H57A H -0.1406 0.6089 0.5547 0.093 Uiso 0.523(4) 1 calc PR
H156 H -0.1181 0.5619 0.5190 0.093 Uiso 0.523(4) 1 calc PR
H157 H -0.0758 0.6423 0.5195 0.093 Uiso 0.523(4) 1 calc PR
C58 C 0.1465(7) 0.6845(3) 0.6755(2) 0.069(2) Uani 1 1 d .
H158 H 0.1157 0.6366 0.6818 0.083 Uiso 1 1 calc R
C59 C 0.2738(11) 0.6962(4) 0.6965(3) 0.144(6) Uani 1 1 d .
H159 H 0.3363 0.6655 0.6859 0.216 Uiso 1 1 calc R
H161 H 0.2636 0.6852 0.7225 0.216 Uiso 1 1 calc R
H160 H 0.2994 0.7453 0.6938 0.216 Uiso 1 1 calc R
C60 C 0.0588(10) 0.7385(4) 0.6923(2) 0.092(3) Uani 1 1 d .
H164 H 0.0910 0.7858 0.6883 0.138 Uiso 1 1 calc R
H163 H 0.0513 0.7299 0.7187 0.138 Uiso 1 1 calc R
H162 H -0.0217 0.7342 0.6808 0.138 Uiso 1 1 calc R
C61 C -0.1412(6) 0.6265(4) 0.63129(19) 0.0549(17) Uani 1 1 d .
H167 H -0.1614 0.6407 0.6564 0.082 Uiso 1 1 calc R
H165 H -0.2163 0.6138 0.6182 0.082 Uiso 1 1 calc R
H166 H -0.1009 0.6655 0.6186 0.082 Uiso 1 1 calc R
C62 C -0.1432(6) 0.3716(3) 0.63963(16) 0.0480(15) Uani 1 1 d .
H169 H -0.1238 0.3372 0.6205 0.072 Uiso 1 1 calc R
H170 H -0.2283 0.3870 0.6369 0.072 Uiso 1 1 calc R
H168 H -0.1322 0.3501 0.6638 0.072 Uiso 1 1 calc R
C63 C 0.0923(12) 0.3605(6) 0.6085(4) 0.038(3) Uani 0.523(4) 1 d P
C64 C 0.0742(10) 0.3494(6) 0.5723(3) 0.038(2) Uiso 0.523(4) 1 d P
C65 C 0.0985(11) 0.2880(5) 0.5551(2) 0.039(2) Uani 0.523(4) 1 d P
H171 H 0.0772 0.2802 0.5302 0.047 Uiso 0.523(4) 1 calc PR
C66 C 0.1576(19) 0.2360(8) 0.5765(6) 0.036(3) Uani 0.523(4) 1 d P
H172 H 0.1857 0.1945 0.5649 0.043 Uiso 0.523(4) 1 calc PR
C67 C 0.1752(12) 0.2434(7) 0.6125(3) 0.038(3) Uani 0.523(4) 1 d P
H173 H 0.2098 0.2059 0.6261 0.045 Uiso 0.523(4) 1 calc PR
C68 C 0.1423(10) 0.3078(5) 0.6312(3) 0.029(2) Uani 0.523(4) 1 d P
C69 C 0.1645(13) 0.3135(5) 0.6705(4) 0.038(3) Uani 0.523(4) 1 d P
H174 H 0.1377 0.3612 0.6786 0.046 Uiso 0.523(4) 1 calc PR
C70 C 0.3028(14) 0.3061(8) 0.6786(4) 0.072(4) Uani 0.523(4) 1 d P
H177 H 0.3178 0.3156 0.7047 0.108 Uiso 0.523(4) 1 calc PR
H175 H 0.3487 0.3398 0.6637 0.108 Uiso 0.523(4) 1 calc PR
H176 H 0.3295 0.2584 0.6727 0.108 Uiso 0.523(4) 1 calc PR
C71 C 0.0907(14) 0.2576(6) 0.6928(3) 0.043(3) Uani 0.50 1 d P
H178 H 0.0042 0.2599 0.6859 0.064 Uiso 0.50 1 calc PR
H180 H 0.0991 0.2673 0.7191 0.064 Uiso 0.50 1 calc PR
H179 H 0.1227 0.2107 0.6875 0.064 Uiso 0.50 1 calc PR
C72 C 0.0146(17) 0.4062(7) 0.5475(3) 0.046(3) Uani 0.523(4) 1 d P
H181 H 0.0105 0.4502 0.5624 0.055 Uiso 0.523(4) 1 calc PR
C73 C 0.0960(15) 0.4220(7) 0.5144(3) 0.070(4) Uani 0.523(4) 1 d P
H184 H 0.1738 0.4418 0.5228 0.104 Uiso 0.523(4) 1 calc PR
H183 H 0.0547 0.4559 0.4983 0.104 Uiso 0.523(4) 1 calc PR
H182 H 0.1114 0.3786 0.5007 0.104 Uiso 0.523(4) 1 calc PR
C74 C -0.1142(18) 0.3900(10) 0.5353(6) 0.104(8) Uani 0.523(4) 1 d P
H186 H -0.1138 0.3482 0.5197 0.156 Uiso 0.523(4) 1 calc PR
H187 H -0.1470 0.4299 0.5216 0.156 Uiso 0.523(4) 1 calc PR
H185 H -0.1656 0.3813 0.5569 0.156 Uiso 0.523(4) 1 calc PR
C75 C 0.2228(7) 0.5029(3) 0.69791(17) 0.0472(16) Uani 1 1 d .
H80 H 0.2966 0.4731 0.7005 0.057 Uiso 1 1 calc R
H81 H 0.2503 0.5517 0.7020 0.057 Uiso 1 1 calc R
Si76 Si 0.1253(4) 0.4812(2) 0.73757(8) 0.0500(10) Uani 0.523(4) 1 d P
C77 C 0.0895(17) 0.5628(6) 0.7609(3) 0.072(5) Uani 0.523(4) 1 d P
H189 H 0.1656 0.5861 0.7682 0.108 Uiso 0.523(4) 1 calc PR
H188 H 0.0402 0.5528 0.7827 0.108 Uiso 0.523(4) 1 calc PR
H190 H 0.0435 0.5935 0.7443 0.108 Uiso 0.523(4) 1 calc PR
C78 C 0.2088(16) 0.4233(8) 0.7708(4) 0.075(4) Uani 0.523(4) 1 d P
H193 H 0.2450 0.3836 0.7577 0.113 Uiso 0.523(4) 1 calc PR
H192 H 0.1513 0.4058 0.7893 0.113 Uiso 0.523(4) 1 calc PR
H191 H 0.2736 0.4503 0.7829 0.113 Uiso 0.523(4) 1 calc PR
C79 C -0.0215(12) 0.4357(6) 0.7299(3) 0.058(3) Uani 0.523(4) 1 d P
H196 H -0.0692 0.4613 0.7115 0.087 Uiso 0.523(4) 1 calc PR
H194 H -0.0674 0.4337 0.7529 0.087 Uiso 0.523(4) 1 calc PR
H195 H -0.0057 0.3879 0.7211 0.087 Uiso 0.523(4) 1 calc PR
C80 C 0.3181(9) 0.4935(5) 0.6171(4) 0.104(4) Uani 1 1 d .
H197 H 0.2772 0.4937 0.5941 0.125 Uiso 1 1 calc R
C81 C 0.4367(6) 0.4902(3) 0.60073(16) 0.0371(13) Uani 1 1 d .
C82 C 0.4395(10) 0.4228(4) 0.5761(3) 0.097(3) Uani 1 1 d .
H198 H 0.4043 0.3833 0.5896 0.146 Uiso 1 1 calc R
H199 H 0.5243 0.4120 0.5694 0.146 Uiso 1 1 calc R
H200 H 0.3916 0.4312 0.5538 0.146 Uiso 1 1 calc R
C83 C 0.5418(9) 0.4829(6) 0.6250(3) 0.102(3) Uani 1 1 d .
H202 H 0.5526 0.5262 0.6391 0.153 Uiso 1 1 calc R
H203 H 0.6154 0.4740 0.6103 0.153 Uiso 1 1 calc R
H201 H 0.5281 0.4435 0.6418 0.153 Uiso 1 1 calc R
C84 C 0.4603(16) 0.5591(6) 0.5806(3) 0.166(7) Uani 1 1 d .
H205 H 0.4510 0.5517 0.5541 0.249 Uiso 1 1 calc R
H204 H 0.5435 0.5753 0.5858 0.249 Uiso 1 1 calc R
H206 H 0.4013 0.5945 0.5888 0.249 Uiso 1 1 calc R
H126 H 0.000(3) -0.042(2) 0.4442(10) 0.008(9) Uiso 1 1 d .
H127 H -0.004(3) 0.0305(18) 0.4505(9) 0.003(8) Uiso 1 1 d .
Si2A Si 0.1212(4) 0.5291(2) 0.74150(9) 0.0466(10) Uani 0.477(4) 1 d P
C51A C 0.194(2) 0.7479(10) 0.6099(5) 0.061(6) Uani 0.477(4) 1 d P
H48A H 0.2236 0.7894 0.6212 0.073 Uiso 0.477(4) 1 calc PR
C52A C 0.1900(12) 0.7480(8) 0.5737(3) 0.031(3) Uiso 0.477(4) 1 d P
H49A H 0.2283 0.7850 0.5605 0.037 Uiso 0.477(4) 1 calc PR
C53A C 0.1324(12) 0.6959(7) 0.5549(3) 0.038(3) Uani 0.477(4) 1 d P
H50A H 0.1218 0.7012 0.5292 0.046 Uiso 0.477(4) 1 calc PR
C54A C 0.0900(14) 0.6376(8) 0.5708(5) 0.041(4) Uiso 0.477(4) 1 d P
C55A C 0.0343(17) 0.5788(9) 0.5485(4) 0.057(4) Uani 0.477(4) 1 d P
H51A H 0.0220 0.5377 0.5651 0.068 Uiso 0.477(4) 1 calc PR
C56A C 0.1157(13) 0.5566(7) 0.5180(3) 0.053(3) Uani 0.477(4) 1 d P
H54A H 0.0848 0.5129 0.5073 0.079 Uiso 0.477(4) 1 calc PR
H52A H 0.1986 0.5490 0.5275 0.079 Uiso 0.477(4) 1 calc PR
H53A H 0.1175 0.5933 0.4992 0.079 Uiso 0.477(4) 1 calc PR
C57A C -0.029(2) 0.6163(11) 0.5348(5) 0.085(5) Uiso 0.477(4) 1 d P
H56A H -0.0377 0.6626 0.5234 0.128 Uiso 0.477(4) 1 calc PR
H155 H -0.0844 0.6126 0.5558 0.128 Uiso 0.477(4) 1 calc PR
H55A H -0.0485 0.5798 0.5168 0.128 Uiso 0.477(4) 1 calc PR
C63A C 0.1049(12) 0.3478(8) 0.6221(3) 0.027(3) Uiso 0.477(4) 1 d P
C64A C 0.1138(11) 0.3278(6) 0.5863(3) 0.036(2) Uiso 0.477(4) 1 d P
C65A C 0.145(2) 0.2624(9) 0.5748(7) 0.040(5) Uani 0.477(4) 1 d P
H58A H 0.1446 0.2493 0.5496 0.048 Uiso 0.477(4) 1 calc PR
C66A C 0.1784(13) 0.2138(7) 0.6043(5) 0.044(4) Uani 0.477(4) 1 d P
H59A H 0.2049 0.1677 0.5983 0.053 Uiso 0.477(4) 1 calc PR
C67A C 0.1720(12) 0.2343(6) 0.6411(5) 0.056(4) Uani 0.477(4) 1 d P
H60A H 0.1871 0.2007 0.6598 0.068 Uiso 0.477(4) 1 calc PR
C68A C 0.1442(12) 0.3020(6) 0.6506(5) 0.034(3) Uani 0.477(4) 1 d P
C69A C 0.1391(11) 0.3168(6) 0.6908(5) 0.045(3) Uani 0.477(4) 1 d P
H61A H 0.1099 0.3662 0.6938 0.055 Uiso 0.477(4) 1 calc PR
C70A C 0.2698(14) 0.3121(7) 0.7087(4) 0.063(4) Uani 0.477(4) 1 d P
H64A H 0.3049 0.2657 0.7039 0.094 Uiso 0.477(4) 1 calc PR
H63A H 0.2630 0.3194 0.7352 0.094 Uiso 0.477(4) 1 calc PR
H62A H 0.3228 0.3482 0.6981 0.094 Uiso 0.477(4) 1 calc PR
C71A C 0.0553(13) 0.2709(7) 0.7124(4) 0.050(3) Uani 0.477(4) 1 d P
H65A H -0.0234 0.2671 0.6997 0.076 Uiso 0.477(4) 1 calc PR
H67A H 0.0426 0.2914 0.7368 0.076 Uiso 0.477(4) 1 calc PR
H66A H 0.0917 0.2242 0.7149 0.076 Uiso 0.477(4) 1 calc PR
C72A C 0.0800(14) 0.3807(7) 0.5553(3) 0.043(3) Uani 0.477(4) 1 d P
H68A H 0.1073 0.4278 0.5642 0.051 Uiso 0.477(4) 1 calc PR
C73A C 0.1507(12) 0.3670(7) 0.5203(3) 0.051(3) Uani 0.477(4) 1 d P
H69A H 0.2337 0.3515 0.5264 0.076 Uiso 0.477(4) 1 calc PR
H70A H 0.1548 0.4102 0.5058 0.076 Uiso 0.477(4) 1 calc PR
H71A H 0.1093 0.3303 0.5061 0.076 Uiso 0.477(4) 1 calc PR
C74A C -0.0566(16) 0.3880(9) 0.5469(4) 0.051(4) Uani 0.477(4) 1 d P
H74A H -0.0874 0.3439 0.5366 0.077 Uiso 0.477(4) 1 calc PR
H72A H -0.0689 0.4260 0.5291 0.077 Uiso 0.477(4) 1 calc PR
H73A H -0.1010 0.3989 0.5696 0.077 Uiso 0.477(4) 1 calc PR
C77A C 0.0869(18) 0.4439(7) 0.7638(4) 0.070(5) Uani 0.477(4) 1 d P
H77A H 0.1636 0.4193 0.7691 0.105 Uiso 0.477(4) 1 calc PR
H75A H 0.0366 0.4152 0.7474 0.105 Uiso 0.477(4) 1 calc PR
H76A H 0.0425 0.4522 0.7868 0.105 Uiso 0.477(4) 1 calc PR
C78A C -0.0267(13) 0.5720(7) 0.7324(3) 0.054(3) Uani 0.477(4) 1 d P
H80A H -0.0629 0.5877 0.7555 0.081 Uiso 0.477(4) 1 calc PR
H78A H -0.0820 0.5386 0.7204 0.081 Uiso 0.477(4) 1 calc PR
H79A H -0.0140 0.6125 0.7163 0.081 Uiso 0.477(4) 1 calc PR
C79A C 0.2069(17) 0.5839(8) 0.7750(4) 0.071(5) Uani 0.477(4) 1 d P
H82A H 0.1636 0.5840 0.7986 0.107 Uiso 0.477(4) 1 calc PR
H81A H 0.2132 0.6320 0.7658 0.107 Uiso 0.477(4) 1 calc PR
H83A H 0.2892 0.5644 0.7784 0.107 Uiso 0.477(4) 1 calc PR

loop_
_atom_site_aniso_label
_atom_site_aniso_U_11
_atom_site_aniso_U_22
_atom_site_aniso_U_33
_atom_site_aniso_U_23
_atom_site_aniso_U_13
_atom_site_aniso_U_12
V1 0.0172(4) 0.0237(4) 0.0099(3) 0.0018(2) 0.0009(3) -0.0005(2)
N2 0.0208(19) 0.0236(18) 0.0134(15) -0.0044(12) 0.0020(13) 0.0008(15)
C3 0.020(2) 0.032(2) 0.0132(17) -0.0022(16) 0.0020(15) 0.0032(19)
C4 0.023(3) 0.025(2) 0.0178(19) 0.0024(14) 0.0016(17) -0.0013(16)
C5 0.024(2) 0.021(2) 0.0178(18) 0.0029(15) 0.0034(15) -0.0010(17)
N6 0.0230(19) 0.0183(16) 0.0122(14) 0.0049(12) 0.0048(13) -0.0021(14)
C7 0.020(2) 0.0224(19) 0.0166(17) -0.0060(15) 0.0019(15) -0.0044(16)
C8 0.026(3) 0.027(2) 0.027(2) -0.0111(16) 0.0019(17) -0.0017(18)
C9 0.045(3) 0.027(2) 0.041(3) -0.0134(19) 0.012(2) -0.011(2)
C10 0.082(5) 0.039(3) 0.053(3) -0.032(3) 0.003(3) -0.023(3)
C11 0.050(3) 0.051(3) 0.040(3) -0.028(2) 0.013(3) -0.022(3)
C12 0.024(2) 0.038(2) 0.0193(19) -0.0103(17) 0.0010(16) -0.0034(19)
C13 0.022(2) 0.041(2) 0.0150(18) -0.0055(16) 0.0082(16) -0.001(2)
C14 0.032(3) 0.063(3) 0.022(2) -0.010(2) -0.0014(19) -0.005(2)
C15 0.027(3) 0.066(4) 0.046(3) 0.003(3) 0.018(2) 0.006(2)
C16 0.028(2) 0.024(2) 0.0252(19) 0.0062(15) -0.0014(19) -0.0071(18)
C17 0.053(4) 0.036(3) 0.052(3) 0.006(2) -0.022(3) -0.003(2)
C18 0.033(3) 0.034(2) 0.034(2) -0.0054(19) 0.009(2) -0.014(2)
C19 0.018(2) 0.032(2) 0.041(2) -0.0016(19) 0.0029(18) 0.0062(19)
C20 0.024(2) 0.024(2) 0.045(3) 0.0079(19) 0.004(2) -0.0077(19)
C21 0.022(2) 0.0140(17) 0.0194(17) 0.0010(13) 0.0037(16) -0.0016(16)
C22 0.023(2) 0.0246(19) 0.0249(18) 0.0099(15) 0.0006(17) 0.0006(18)
C23 0.058(4) 0.029(2) 0.039(2) 0.0130(19) 0.003(2) 0.007(2)
C24 0.045(3) 0.026(2) 0.047(3) 0.023(2) -0.009(2) 0.012(2)
C25 0.034(3) 0.0155(18) 0.039(2) 0.0006(16) -0.005(2) -0.0003(19)
C26 0.029(2) 0.0211(18) 0.0154(17) 0.0017(14) -0.0029(16) -0.0083(17)
C27 0.039(3) 0.0224(19) 0.0099(15) -0.0036(13) -0.0075(16) -0.0004(19)
C28 0.034(3) 0.033(2) 0.032(2) -0.0029(19) -0.0129(19) -0.001(2)
C29 0.032(2) 0.023(2) 0.030(2) -0.0025(17) 0.0067(18) 0.0019(18)
C30 0.017(2) 0.039(2) 0.0166(18) 0.0068(17) -0.0027(15) 0.0005(17)
C31 0.032(3) 0.079(4) 0.039(3) -0.012(3) 0.024(2) -0.017(3)
C32 0.064(4) 0.067(4) 0.024(2) -0.004(2) -0.015(2) 0.025(3)
C33 0.028(3) 0.020(2) 0.0121(16) 0.0013(13) 0.0056(16) -0.0014(16)
Si34 0.0262(6) 0.0198(5) 0.0103(4) 0.0028(4) -0.0007(4) 0.0002(6)
C35 0.022(2) 0.044(3) 0.020(2) -0.0022(18) -0.0092(16) 0.001(2)
C36 0.034(3) 0.037(2) 0.0206(19) 0.0179(17) 0.0039(17) 0.005(2)
C37 0.056(4) 0.041(3) 0.022(2) -0.0095(19) -0.011(2) -0.004(2)
C38 0.036(4) 0.051(3) 0.092(5) 0.062(3) -0.041(3) -0.029(3)
C39 0.038(4) 0.064(4) 0.033(3) 0.020(2) -0.007(3) -0.004(2)
C40 0.157(9) 0.070(5) 0.044(4) 0.012(3) -0.052(5) -0.053(5)
C41 0.166(16) 0.24(2) 0.29(2) 0.028(14) 0.188(17) 0.024(12)
C42 0.092(5) 0.061(4) 0.063(4) 0.014(3) -0.053(4) 0.013(4)
V43 0.0249(6) 0.0269(5) 0.0418(5) -0.0006(3) 0.0021(4) 0.0021(3)
N44 0.026(2) 0.040(2) 0.049(3) -0.010(2) 0.0057(19) 0.006(2)
C45 0.028(3) 0.051(3) 0.040(3) -0.011(2) 0.002(2) 0.011(3)
C46 0.014(3) 0.066(5) 0.059(4) -0.017(3) 0.008(2) -0.002(2)
C47 0.025(3) 0.050(3) 0.049(3) -0.007(3) 0.005(2) -0.008(3)
N48 0.028(2) 0.040(2) 0.054(3) -0.005(2) 0.011(2) -0.005(2)
C49 0.032(3) 0.055(3) 0.043(3) 0.011(2) 0.016(2) 0.024(3)
C50 0.044(3) 0.025(2) 0.086(4) 0.009(3) 0.010(3) 0.006(3)
C51 0.038(7) 0.035(7) 0.083(12) -0.004(8) -0.014(8) 0.011(5)
C52 0.055(9) 0.054(9) 0.094(13) 0.043(9) 0.033(9) 0.023(7)
C54 0.034(7) 0.058(8) 0.035(6) 0.004(6) 0.000(5) 0.031(6)
C55 0.081(11) 0.064(9) 0.042(7) 0.001(6) -0.011(8) 0.043(8)
C56 0.083(9) 0.037(5) 0.042(5) 0.019(4) 0.032(6) 0.018(5)
C58 0.072(5) 0.033(3) 0.103(5) -0.007(3) -0.045(4) 0.006(3)
C59 0.162(11) 0.050(5) 0.221(13) 0.008(6) -0.126(10) 0.004(6)
C60 0.160(9) 0.054(4) 0.063(4) -0.032(3) -0.051(5) 0.046(5)
C61 0.030(3) 0.061(4) 0.073(4) -0.017(3) 0.008(3) 0.017(3)
C62 0.034(3) 0.064(4) 0.046(3) -0.009(3) 0.008(2) -0.015(3)
C63 0.039(7) 0.037(6) 0.038(6) 0.013(5) -0.001(5) -0.012(5)
C65 0.052(6) 0.046(6) 0.019(4) 0.009(4) 0.000(4) -0.018(5)
C66 0.031(6) 0.033(8) 0.044(7) 0.005(8) 0.015(5) 0.005(8)
C67 0.044(7) 0.035(7) 0.034(6) 0.005(5) 0.024(5) 0.000(6)
C68 0.035(5) 0.036(6) 0.017(5) 0.013(4) 0.002(4) -0.004(4)
C69 0.061(8) 0.031(5) 0.022(5) -0.005(5) 0.008(6) 0.015(5)
C70 0.074(10) 0.075(9) 0.067(9) -0.005(7) -0.019(7) 0.032(8)
C71 0.077(9) 0.038(6) 0.013(4) 0.012(4) -0.002(5) -0.004(6)
C72 0.058(9) 0.047(7) 0.032(5) 0.005(5) -0.005(6) 0.004(7)
C73 0.103(11) 0.058(7) 0.047(6) 0.041(6) 0.001(7) -0.020(8)
C74 0.082(13) 0.084(12) 0.145(18) 0.036(11) -0.069(12) -0.022(10)
C75 0.030(3) 0.056(4) 0.056(3) 0.013(3) -0.004(3) 0.002(2)
Si76 0.063(2) 0.053(2) 0.0346(15) -0.0081(14) -0.0011(13) 0.0000(18)
C77 0.130(14) 0.044(6) 0.043(6) -0.018(5) 0.040(8) -0.010(8)
C78 0.103(12) 0.072(9) 0.051(7) -0.013(6) -0.028(8) -0.011(9)
C79 0.067(8) 0.052(7) 0.055(7) -0.019(5) -0.002(6) 0.006(6)
C80 0.036(5) 0.111(8) 0.166(10) -0.043(6) 0.033(6) 0.007(4)
C81 0.019(3) 0.049(3) 0.043(3) -0.005(2) 0.004(2) -0.003(2)
C82 0.104(7) 0.074(5) 0.113(7) -0.055(5) 0.016(6) -0.001(5)
C83 0.056(5) 0.151(9) 0.100(7) -0.054(6) -0.033(5) 0.024(5)
C84 0.231(17) 0.127(10) 0.139(10) 0.005(8) -0.048(11) -0.093(11)
Si2A 0.064(2) 0.042(2) 0.0334(16) 0.0047(15) 0.0026(15) -0.0013(17)
C51A 0.077(13) 0.042(9) 0.064(12) -0.025(9) 0.038(10) -0.008(8)
C53A 0.048(7) 0.035(6) 0.031(5) -0.003(5) 0.012(5) 0.011(5)
C55A 0.067(11) 0.070(11) 0.032(6) -0.013(7) 0.007(7) 0.024(8)
C56A 0.061(8) 0.061(8) 0.035(5) -0.015(5) -0.011(6) 0.027(7)
C65A 0.028(8) 0.036(10) 0.056(11) -0.010(11) 0.021(7) -0.002(8)
C66A 0.033(7) 0.027(7) 0.072(11) -0.013(7) 0.017(6) -0.020(6)
C67A 0.037(7) 0.035(6) 0.098(11) 0.004(6) 0.020(7) -0.007(5)
C68A 0.040(7) 0.028(5) 0.034(7) 0.002(6) -0.014(7) 0.001(5)
C69A 0.033(7) 0.031(6) 0.072(9) 0.006(6) -0.015(6) -0.002(5)
C70A 0.063(9) 0.035(6) 0.091(11) 0.010(7) -0.039(8) -0.007(6)
C71A 0.059(9) 0.042(7) 0.051(8) 0.022(6) -0.019(7) -0.008(6)
C72A 0.050(8) 0.034(6) 0.044(7) -0.006(5) -0.011(6) -0.014(6)
C73A 0.048(7) 0.071(8) 0.033(5) -0.024(5) 0.002(5) -0.029(7)
C74A 0.039(9) 0.070(9) 0.045(8) -0.012(7) 0.016(6) -0.020(8)
C77A 0.106(13) 0.051(7) 0.052(8) 0.010(6) 0.028(9) 0.020(8)
C78A 0.072(9) 0.050(7) 0.039(6) 0.016(5) 0.009(6) 0.000(6)
C79A 0.098(12) 0.082(10) 0.035(7) 0.001(6) -0.016(7) -0.010(9)

loop_
_atom_type_symbol
_atom_type_description
_atom_type_scat_dispersion_real
_atom_type_scat_dispersion_imag
_atom_type_scat_source
V V 0.3005 0.5294 'International Tables Vol C Tables 4.2.6.8 and 6.1.1.4'
Si Si 0.0817 0.0704 'International Tables Vol C Tables 4.2.6.8 and 6.1.1.4'
N N 0.0061 0.0033 'International Tables Vol C Tables 4.2.6.8 and 6.1.1.4'
C C 0.0033 0.0016 'International Tables Vol C Tables 4.2.6.8 and 6.1.1.4'
H H 0.0000 0.0000 'International Tables Vol C Tables 4.2.6.8 and 6.1.1.4'

loop_
_geom_angle_atom_site_label_1
_geom_angle_atom_site_label_2
_geom_angle_atom_site_label_3
_geom_angle
C38 V1 N2 120.5(3)
C38 V1 N6 105.52(19)
N2 V1 N6 94.55(17)
C38 V1 C33 107.6(3)
N2 V1 C33 111.62(16)
N6 V1 C33 116.95(16)
C3 N2 C7 118.5(4)
C3 N2 V1 117.9(3)
C7 N2 V1 123.6(3)
N2 C3 C4 124.2(4)
N2 C3 C19 119.4(4)
C4 C3 C19 116.3(4)
C3 C4 C5 128.0(5)
N6 C5 C4 123.3(4)
N6 C5 C20 122.2(4)
C4 C5 C20 114.5(4)
C5 N6 C21 118.4(4)
C5 N6 V1 117.6(3)
C21 N6 V1 123.4(3)
C8 C7 C12 119.7(4)
C8 C7 N2 122.2(3)
C12 C7 N2 118.0(4)
C9 C8 C7 119.4(4)
C9 C8 C16 117.6(4)
C7 C8 C16 123.0(4)
C10 C9 C8 122.5(5)
C9 C10 C11 117.7(4)
C10 C11 C12 122.5(4)
C7 C12 C11 118.0(4)
C7 C12 C13 123.0(4)
C11 C12 C13 119.0(4)
C12 C13 C14 112.7(4)
C12 C13 C15 112.8(4)
C14 C13 C15 109.7(4)
C18 C16 C17 111.5(4)
C18 C16 C8 112.9(4)
C17 C16 C8 110.4(4)
C26 C21 C22 122.0(4)
C26 C21 N6 120.2(3)
C22 C21 N6 117.7(3)
C23 C22 C21 118.5(4)
C23 C22 C30 118.7(4)
C21 C22 C30 122.8(4)
C22 C23 C24 120.8(4)
C23 C24 C25 119.7(4)
C26 C25 C24 121.4(4)
C25 C26 C21 117.4(4)
C25 C26 C27 120.5(4)
C21 C26 C27 122.1(4)
C26 C27 C29 110.8(4)
C26 C27 C28 109.9(4)
C29 C27 C28 110.2(3)
C31 C30 C22 112.2(4)
C31 C30 C32 110.6(4)
C22 C30 C32 111.6(4)
Si34 C33 V1 130.9(3)
C33 Si34 C35 114.6(2)
C33 Si34 C36 109.7(2)
C35 Si34 C36 106.6(2)
C33 Si34 C37 112.3(2)
C35 Si34 C37 106.4(2)
C36 Si34 C37 106.9(2)
C39 C38 V1 163.1(4)
C38 C39 C41 103.6(10)
C38 C39 C40 108.2(7)
C41 C39 C40 112.5(9)
C38 C39 C42 108.6(6)
C41 C39 C42 117.2(9)
C40 C39 C42 106.3(5)
C80 V43 N44 113.3(4)
C80 V43 N48 111.9(3)
N44 V43 N48 93.3(2)
C80 V43 C75 107.1(5)
N44 V43 C75 114.4(2)
N48 V43 C75 116.7(2)
C45 N44 C49 119.8(5)
C45 N44 V43 117.7(4)
C49 N44 V43 122.3(4)
N44 C45 C46 123.0(6)
N44 C45 C61 120.0(6)
C46 C45 C61 117.0(6)
C45 C46 C47 130.3(6)
N48 C47 C46 122.0(6)
N48 C47 C62 119.1(6)
C46 C47 C62 118.9(6)
C47 N48 C63 117.0(7)
C47 N48 C63A 118.6(6)
C63 N48 C63A 21.9(5)
C47 N48 V43 117.1(4)
C63 N48 V43 125.6(6)
C63A N48 V43 121.4(6)
C50 C49 C54 110.6(9)
C50 C49 N44 119.8(5)
C54 C49 N44 129.1(9)
C50 C49 C54A 132.4(7)
C54 C49 C54A 23.7(8)
N44 C49 C54A 107.8(7)
C49 C50 C51 128.6(9)
C49 C50 C58 123.3(5)
C51 C50 C58 107.6(8)
C49 C50 C51A 103.0(8)
C51 C50 C51A 25.6(7)
C58 C50 C51A 133.2(8)
C52 C51 C50 115.9(13)
C51 C52 C53 118.0(12)
C54 C53 C52 121.0(11)
C53 C54 C49 124.6(12)
C53 C54 C55 117.7(13)
C49 C54 C55 117.6(14)
C54 C55 C57A 110.9(13)
C54 C55 C56 115.2(15)
C57A C55 C56 107.5(12)
C50 C58 C60 113.3(5)
C50 C58 C59 114.1(8)
C60 C58 C59 104.9(7)
C64 C63 C68 121.2(11)
C64 C63 N48 126.8(11)
C68 C63 N48 111.9(10)
C65 C64 C63 124.0(12)
C65 C64 C72 114.6(10)
C63 C64 C72 121.3(10)
C64 C65 C66 115.9(11)
C67 C66 C65 122.3(14)
C66 C67 C68 121.1(13)
C63 C68 C67 115.1(10)
C63 C68 C69 126.0(10)
C67 C68 C69 119.0(10)
C68 C69 C70 110.2(11)
C68 C69 C71 112.0(10)
C70 C69 C71 110.0(11)
C68 C69 C63A 25.7(6)
C70 C69 C63A 121.3(11)
C71 C69 C63A 121.1(10)
C74 C72 C73 110.5(13)
C74 C72 C64 114.9(12)
C73 C72 C64 110.7(13)
Si76 C75 V43 127.2(4)
C77 Si76 C75 107.5(5)
C77 Si76 C79 106.6(7)
C75 Si76 C79 119.2(5)
C77 Si76 C78 107.8(7)
C75 Si76 C78 111.0(6)
C79 Si76 C78 104.2(7)
C81 C80 V43 173.3(10)
C80 C81 C83 117.8(7)
C80 C81 C84 108.4(9)
C83 C81 C84 104.0(8)
C80 C81 C82 107.0(7)
C83 C81 C82 104.7(7)
C84 C81 C82 115.1(8)
C78A Si2A C77A 106.9(8)
C78A Si2A C79A 108.2(7)
C77A Si2A C79A 107.7(7)
C52A C51A C50 127.9(15)
C51A C52A C53A 120.9(14)
C54A C53A C52A 123.4(12)
C53A C54A C55A 121.6(15)
C53A C54A C49 111.6(12)
C55A C54A C49 126.7(12)
C57 C55A C56A 110.3(12)
C57 C55A C54A 110.4(14)
C56A C55A C54A 111.8(16)
C64A C63A C68A 120.3(13)
C64A C63A N48 116.2(12)
C68A C63A N48 123.4(10)
C64A C63A C69 137.1(11)
C68A C63A C69 18.8(6)
N48 C63A C69 105.4(7)
C65A C64A C63A 124.9(15)
C65A C64A C72A 115.2(14)
C63A C64A C72A 119.7(11)
C64A C65A C66A 114.4(19)
C67A C66A C65A 120.9(14)
C68A C67A C66A 121.0(15)
C67A C68A C63A 117.5(16)
C67A C68A C69A 115.6(13)
C63A C68A C69A 126.1(11)
C71A C69A C68A 115.6(11)
C71A C69A C70A 107.8(11)
C68A C69A C70A 111.3(13)
C73A C72A C74A 110.1(11)
C73A C72A C64A 112.2(12)
C74A C72A C64A 115.8(11)

loop_
_geom_bond_atom_site_label_1
_geom_bond_atom_site_label_2
_geom_bond_distance
V1 C38 1.791(6)
V1 N2 1.978(4)
V1 N6 2.031(4)
V1 C33 2.092(4)
N2 C3 1.342(6)
N2 C7 1.446(5)
C3 C4 1.399(6)
C3 C19 1.521(6)
C4 C5 1.456(6)
C5 N6 1.321(6)
C5 C20 1.514(6)
N6 C21 1.436(5)
C7 C8 1.399(6)
C7 C12 1.401(5)
C8 C9 1.392(6)
C8 C16 1.557(6)
C9 C10 1.360(7)
C10 C11 1.388(8)
C11 C12 1.408(6)
C12 C13 1.521(6)
C13 C14 1.531(6)
C13 C15 1.542(7)
C16 C18 1.495(7)
C16 C17 1.528(7)
C21 C26 1.406(5)
C21 C22 1.414(5)
C22 C23 1.376(6)
C22 C30 1.536(6)
C23 C24 1.393(8)
C24 C25 1.402(6)
C25 C26 1.389(6)
C26 C27 1.514(5)
C27 C29 1.524(7)
C27 C28 1.550(6)
C30 C31 1.526(7)
C30 C32 1.542(6)
C33 Si34 1.853(5)
Si34 C35 1.877(5)
Si34 C36 1.886(4)
Si34 C37 1.892(5)
C38 C39 1.479(9)
C39 C41 1.501(14)
C39 C40 1.511(9)
C39 C42 1.519(8)
V43 C80 1.826(9)
V43 N44 1.969(5)
V43 N48 1.970(5)
V43 C75 2.062(6)
N44 C45 1.355(7)
N44 C49 1.444(7)
C45 C46 1.365(8)
C45 C61 1.510(8)
C46 C47 1.376(8)
C47 N48 1.359(7)
C47 C62 1.504(8)
N48 C63 1.444(12)
N48 C63A 1.527(15)
C49 C50 1.389(9)
C49 C54 1.398(13)
C49 C54A 1.525(17)
C50 C51 1.420(18)
C50 C58 1.454(10)
C50 C51A 1.52(2)
C51 C52 1.38(2)
C52 C53 1.43(2)
C53 C54 1.36(2)
C54 C55 1.44(2)
C55 C57A 1.50(3)
C55 C56 1.519(19)
C57 C55A 1.46(2)
C58 C60 1.534(10)
C58 C59 1.604(12)
C63 C64 1.352(17)
C63 C68 1.411(14)
C64 C65 1.353(15)
C64 C72 1.553(16)
C65 C66 1.418(18)
C66 C67 1.33(3)
C67 C68 1.447(16)
C68 C69 1.458(14)
C69 C70 1.55(2)
C69 C71 1.565(16)
C69 C63A 1.990(17)
C72 C74 1.51(2)
C72 C73 1.531(18)
C75 Si76 1.843(7)
Si76 C77 1.815(11)
Si76 C79 1.846(14)
Si76 C78 1.876(14)
C80 C81 1.429(11)
C81 C83 1.456(11)
C81 C84 1.526(12)
C81 C82 1.568(9)
Si2A C78A 1.842(15)
Si2A C77A 1.855(13)
Si2A C79A 1.860(15)
C51A C52A 1.32(2)
C52A C53A 1.360(17)
C53A C54A 1.335(19)
C54A C55A 1.51(2)
C55A C56A 1.485(18)
C63A C64A 1.363(15)
C63A C68A 1.423(17)
C64A C65A 1.358(19)
C64A C72A 1.561(17)
C65A C66A 1.47(3)
C66A C67A 1.40(2)
C67A C68A 1.370(17)
C68A C69A 1.49(2)
C69A C71A 1.491(18)
C69A C70A 1.573(17)
C72A C73A 1.516(16)
C72A C74A 1.53(2)

loop_
_geom_torsion_atom_site_label_1
_geom_torsion_atom_site_label_2
_geom_torsion_atom_site_label_3
_geom_torsion_atom_site_label_4
_geom_torsion
C38 V1 N2 C3 147.6(3)
N6 V1 N2 C3 36.6(3)
C33 V1 N2 C3 -84.8(3)
C38 V1 N2 C7 -32.2(4)
N6 V1 N2 C7 -143.2(3)
C33 V1 N2 C7 95.4(3)
C7 N2 C3 C4 160.1(4)
V1 N2 C3 C4 -19.7(5)
C7 N2 C3 C19 -22.4(6)
V1 N2 C3 C19 157.7(3)
N2 C3 C4 C5 -11.4(7)
C19 C3 C4 C5 171.1(4)
C3 C4 C5 N6 12.2(7)
C3 C4 C5 C20 -166.1(4)
C4 C5 N6 C21 -171.1(4)
C20 C5 N6 C21 7.1(6)
C4 C5 N6 V1 17.6(5)
C20 C5 N6 V1 -164.2(3)
C38 V1 N6 C5 -159.1(4)
N2 V1 N6 C5 -35.8(3)
C33 V1 N6 C5 81.3(4)
C38 V1 N6 C21 30.0(4)
N2 V1 N6 C21 153.4(3)
C33 V1 N6 C21 -89.5(3)
C3 N2 C7 C8 107.7(5)
V1 N2 C7 C8 -72.5(5)
C3 N2 C7 C12 -76.5(5)
V1 N2 C7 C12 103.3(4)
C12 C7 C8 C9 0.8(7)
N2 C7 C8 C9 176.6(5)
C12 C7 C8 C16 179.7(4)
N2 C7 C8 C16 -4.5(7)
C7 C8 C9 C10 2.6(9)
C16 C8 C9 C10 -176.3(6)
C8 C9 C10 C11 -3.8(11)
C9 C10 C11 C12 1.5(11)
C8 C7 C12 C11 -2.9(7)
N2 C7 C12 C11 -178.9(5)
C8 C7 C12 C13 175.2(4)
N2 C7 C12 C13 -0.8(7)
C10 C11 C12 C7 1.8(9)
C10 C11 C12 C13 -176.4(6)
C7 C12 C13 C14 -126.0(5)
C11 C12 C13 C14 52.1(6)
C7 C12 C13 C15 109.1(5)
C11 C12 C13 C15 -72.8(6)
C9 C8 C16 C18 -58.9(6)
C7 C8 C16 C18 122.2(5)
C9 C8 C16 C17 66.7(6)
C7 C8 C16 C17 -112.2(5)
C5 N6 C21 C26 -89.1(5)
V1 N6 C21 C26 81.6(5)
C5 N6 C21 C22 93.0(5)
V1 N6 C21 C22 -96.2(4)
C26 C21 C22 C23 2.4(7)
N6 C21 C22 C23 -179.8(5)
C26 C21 C22 C30 -177.4(4)
N6 C21 C22 C30 0.4(7)
C21 C22 C23 C24 -0.8(8)
C30 C22 C23 C24 179.0(5)
C22 C23 C24 C25 -2.5(9)
C23 C24 C25 C26 4.5(9)
C24 C25 C26 C21 -2.9(7)
C24 C25 C26 C27 179.5(5)
C22 C21 C26 C25 -0.5(7)
N6 C21 C26 C25 -178.3(4)
C22 C21 C26 C27 177.0(4)
N6 C21 C26 C27 -0.8(7)
C25 C26 C27 C29 55.5(5)
C21 C26 C27 C29 -121.9(5)
C25 C26 C27 C28 -66.5(6)
C21 C26 C27 C28 116.1(5)
C23 C22 C30 C31 97.8(6)
C21 C22 C30 C31 -82.5(6)
C23 C22 C30 C32 -27.0(7)
C21 C22 C30 C32 152.8(5)
C38 V1 C33 Si34 179.9(3)
N2 V1 C33 Si34 45.7(3)
N6 V1 C33 Si34 -61.6(3)
V1 C33 Si34 C35 -25.2(4)
V1 C33 Si34 C36 -144.9(3)
V1 C33 Si34 C37 96.4(3)
N2 V1 C38 C39 59(2)
N6 V1 C38 C39 164(2)
C33 V1 C38 C39 -70(2)
V1 C38 C39 C41 80(2)
V1 C38 C39 C40 -40(3)
V1 C38 C39 C42 -155(2)
C80 V43 N44 C45 153.0(5)
N48 V43 N44 C45 37.5(5)
C75 V43 N44 C45 -83.8(5)
C80 V43 N44 C49 -32.4(6)
N48 V43 N44 C49 -148.0(4)
C75 V43 N44 C49 90.7(4)
C49 N44 C45 C46 167.0(5)
V43 N44 C45 C46 -18.3(8)
C49 N44 C45 C61 -13.3(8)
V43 N44 C45 C61 161.4(4)
N44 C45 C46 C47 -12.1(11)
C61 C45 C46 C47 168.2(7)
C45 C46 C47 N48 8.2(12)
C45 C46 C47 C62 -170.3(6)
C46 C47 N48 C63 -149.3(8)
C62 C47 N48 C63 29.2(9)
C46 C47 N48 C63A -174.0(7)
C62 C47 N48 C63A 4.5(10)
C46 C47 N48 V43 24.8(8)
C62 C47 N48 V43 -156.7(4)
C80 V43 N48 C47 -157.3(6)
N44 V43 N48 C47 -40.6(5)
C75 V43 N48 C47 78.9(5)
C80 V43 N48 C63 16.2(9)
N44 V43 N48 C63 133.0(7)
C75 V43 N48 C63 -107.6(7)
C80 V43 N48 C63A 42.1(8)
N44 V43 N48 C63A 158.8(7)
C75 V43 N48 C63A -81.7(7)
C45 N44 C49 C50 97.3(7)
V43 N44 C49 C50 -77.1(6)
C45 N44 C49 C54 -91.7(9)
V43 N44 C49 C54 93.9(8)
C45 N44 C49 C54A -79.8(9)
V43 N44 C49 C54A 105.7(8)
C54 C49 C50 C51 8.3(13)
N44 C49 C50 C51 -179.2(9)
C54A C49 C50 C51 -2.9(16)
C54 C49 C50 C58 179.6(7)
N44 C49 C50 C58 -7.9(10)
C54A C49 C50 C58 168.4(10)
C54 C49 C50 C51A 6.6(11)
N44 C49 C50 C51A 179.2(9)
C54A C49 C50 C51A -4.5(14)
C49 C50 C51 C52 -8.3(18)
C58 C50 C51 C52 179.3(11)
C51A C50 C51 C52 -5(2)
C50 C51 C52 C53 8.0(18)
C51 C52 C53 C54 -9.6(18)
C52 C53 C54 C49 10.7(18)
C52 C53 C54 C55 -172.3(12)
C50 C49 C54 C53 -9.2(13)
N44 C49 C54 C53 179.1(9)
C54A C49 C54 C53 150(3)
C50 C49 C54 C55 173.8(10)
N44 C49 C54 C55 2.2(14)
C54A C49 C54 C55 -27(2)
C53 C54 C55 C57A -86.4(18)
C49 C54 C55 C57A 90.7(15)
C53 C54 C55 C56 35.9(15)
C49 C54 C55 C56 -146.9(10)
C49 C50 C58 C60 -111.2(8)
C51 C50 C58 C60 61.6(10)
C51A C50 C58 C60 59.3(15)
C49 C50 C58 C59 128.7(7)
C51 C50 C58 C59 -58.4(9)
C51A C50 C58 C59 -60.7(15)
C47 N48 C63 C64 73.4(13)
C63A N48 C63 C64 173(3)
V43 N48 C63 C64 -100.2(13)
C47 N48 C63 C68 -104.3(10)
C63A N48 C63 C68 -4.3(16)
V43 N48 C63 C68 82.1(10)
C68 C63 C64 C65 1.9(19)
N48 C63 C64 C65 -175.6(10)
C68 C63 C64 C72 177.6(12)
N48 C63 C64 C72 0.1(19)
C63 C64 C65 C66 -6.5(19)
C72 C64 C65 C66 177.5(14)
C64 C65 C66 C67 8(2)
C65 C66 C67 C68 -5(3)
C64 C63 C68 C67 1.8(17)
N48 C63 C68 C67 179.6(9)
C64 C63 C68 C69 -179.3(12)
N48 C63 C68 C69 -1.4(16)
C66 C67 C68 C63 -0.4(19)
C66 C67 C68 C69 -179.4(15)
C63 C68 C69 C70 -117.7(13)
C67 C68 C69 C70 61.2(14)
C63 C68 C69 C71 119.5(12)
C67 C68 C69 C71 -61.6(14)
C63 C68 C69 C63A 3.2(12)
C67 C68 C69 C63A -177.9(19)
C65 C64 C72 C74 68.3(17)
C63 C64 C72 C74 -107.8(16)
C65 C64 C72 C73 -57.7(15)
C63 C64 C72 C73 126.2(12)
C80 V43 C75 Si76 -159.7(5)
N44 V43 C75 Si76 73.9(4)
N48 V43 C75 Si76 -33.5(5)
V43 C75 Si76 C77 -109.9(7)
V43 C75 Si76 C79 11.4(7)
V43 C75 Si76 C78 132.4(6)
N44 V43 C80 C81 130(6)
N48 V43 C80 C81 -127(6)
C75 V43 C80 C81 2(6)
V43 C80 C81 C83 5(6)
V43 C80 C81 C84 -113(6)
V43 C80 C81 C82 122(6)
C49 C50 C51A C52A -3(2)
C51 C50 C51A C52A 180(4)
C58 C50 C51A C52A -175.0(14)
C50 C51A C52A C53A 10(3)
C51A C52A C53A C54A -9(2)
C52A C53A C54A C55A -175.8(14)
C52A C53A C54A C49 2.1(19)
C50 C49 C54A C53A 5.1(18)
C54 C49 C54A C53A -21.7(14)
N44 C49 C54A C53A -178.2(10)
C50 C49 C54A C55A -177.1(12)
C54 C49 C54A C55A 156(3)
N44 C49 C54A C55A -0.5(18)
C53A C54A C55A C57 -71(2)
C49 C54A C55A C57 111.0(17)
C53A C54A C55A C56A 52(2)
C49 C54A C55A C56A -125.8(15)
C47 N48 C63A C64A 96.0(11)
C63 N48 C63A C64A 4.4(16)
V43 N48 C63A C64A -103.7(10)
C47 N48 C63A C68A -88.9(13)
C63 N48 C63A C68A 180(3)
V43 N48 C63A C68A 71.5(13)
C47 N48 C63A C69 -94.9(9)
C63 N48 C63A C69 173(3)
V43 N48 C63A C69 65.4(9)
C68 C69 C63A C64A -10.7(15)
C70 C69 C63A C64A 59.8(19)
C71 C69 C63A C64A -86.7(17)
C68 C69 C63A C68A 20(2)
C70 C69 C63A C68A 90(2)
C71 C69 C63A C68A -56(2)
C68 C69 C63A N48 -176.2(16)
C70 C69 C63A N48 -105.7(11)
C71 C69 C63A N48 107.8(10)
C68A C63A C64A C65A 8(2)
N48 C63A C64A C65A -176.4(14)
C69 C63A C64A C65A 19(2)
C68A C63A C64A C72A -175.2(11)
N48 C63A C64A C72A 0.1(16)
C69 C63A C64A C72A -164.3(12)
C63A C64A C65A C66A -4(2)
C72A C64A C65A C66A 178.9(13)
C64A C65A C66A C67A 3(2)
C65A C66A C67A C68A -6(2)
C66A C67A C68A C63A 9(2)
C66A C67A C68A C69A 179.4(12)
C64A C63A C68A C67A -10.2(19)
N48 C63A C68A C67A 174.9(11)
C69 C63A C68A C67A -167(3)
C64A C63A C68A C69A -179.5(12)
N48 C63A C68A C69A 6(2)
C69 C63A C68A C69A 24.0(17)
C67A C68A C69A C71A -54.7(16)
C63A C68A C69A C71A 114.8(14)
C67A C68A C69A C70A 68.6(14)
C63A C68A C69A C70A -121.9(13)
C65A C64A C72A C73A -32.1(17)
C63A C64A C72A C73A 151.1(11)
C65A C64A C72A C74A 95.5(16)
C63A C64A C72A C74A -81.3(14)
